data_1509006
loop_
_publ_author_name
'Zabel, M.'
'Panzer, P.'
'Range, K.J.'

_publ_section_title
;
 Hochdrucksynthese und Kristallstruktur von Ag2 Ga6 Te10
;
_journal_name_full 'Journal of the Less-Common Metals'
_journal_page_first 305
_journal_page_last 314
_journal_paper_doi 10.1016/0022-5088(85)90268-1
_journal_volume 106
_journal_year 1985
_chemical_formula_sum 'Ag0.6 Ga3 Te4.75'
_chemical_name_systematic 'Silver gallium telluride (0.6/3/4.75) - HP'
_space_group_IT_number 5
_symmetry_space_group_name_Hall 'C 2y'
_symmetry_space_group_name_H-M 'C 1 2 1'
_cell_angle_alpha 90
_cell_angle_beta 90.2
_cell_angle_gamma 90
_cell_formula_units_Z 8
_cell_length_a 14.33
_cell_length_b 14.308
_cell_length_c 10.127
_cell_volume 2076.363
_citation_journal_id_ASTM JCOMAH
_cod_data_source_file silver0-1_132.cif
_cod_data_source_block Ag0.6Ga3Te4.75
_cod_database_code 1509006

loop_
_symmetry_equiv_pos_as_xyz
x,y,z
-x,y,-z
x+1/2,y+1/2,z
-x+1/2,y+1/2,-z

loop_
_atom_site_label
_atom_site_type_symbol
_atom_site_fract_x
_atom_site_fract_y
_atom_site_fract_z
_atom_site_occupancy
Te10 Te-2 0.0864 0.1598 0.1699 1
Te8 Te-2 0.2829 0.2812 0.437 1
Te5 Te-2 0.3772 0.1937 0.0721 1
Te2 Te-2 0 0.3269 0.5 0.5
Te9 Te-2 0.5942 0.0854 0.3198 1
Te1 Te-2 0 0.4136 0 0.5
Ag4 Ag 0.4021 0.8652 0.7592 0.365
Ag1 Ag 0 0.9202 0 0.385
Ga3 Ga+3 0.2522 0.1617 0.254 1
Te7 Te-2 0.2905 0.453 0.0812 1
Ga6 Ga+3 0.7935 0.6119 0.8786 1
Ga5 Ga+3 0.3592 0.7255 0.427 1
Ga2 Ga+3 0.545 0.0404 0.8312 1
Ag5 Ag 0.3691 0.8405 0.8702 0.088
Ag3 Ag 0.3431 0.9053 0.6799 0.523
Te11 Te-2 0.5564 0.3651 0.2442 1
Te6 Te-2 0.3303 0.7443 0.1694 1
Ga4 Ga+3 0.2773 0.3956 0.8427 1
Te3 Te-2 0.3224 0.996 0.3295 1
Ag2 Ag 0 0.0422 0 0.081
Ga1 Ga+3 0.0429 0.0331 0.3358 1
Te4 Te-2 0.3738 0.5431 0.4303 1
